data_7209430
loop_
_publ_author_name
'Jung, W.'

_publ_section_title
;
 Neue ternaere Boride der Erdalkalimetalle mit Rhodium und Iridium
;
_journal_name_full
;
Zeitschrift fuer Naturforschung, Teil B. Anorganische Chemie, Organische
 Chemie (33,1978-41,1986)
;
_journal_page_first 1221
_journal_page_last 1228
_journal_volume 34
_journal_year 1979
_chemical_formula_sum 'B2 Ba Rh2'
_chemical_name_systematic 'Ba Rh2 B2'
_space_group_IT_number 139
_symmetry_space_group_name_Hall '-I 4 2'
_symmetry_space_group_name_H-M 'I 4/m m m'
_cell_angle_alpha 90
_cell_angle_beta 90
_cell_angle_gamma 90
_cell_formula_units_Z 2
_cell_length_a 3.915
_cell_length_b 3.915
_cell_length_c 11.25
_cell_volume 172.431
_citation_journal_id_ASTM ZNBAD2
_cod_data_source_file boron_11.cif
_cod_data_source_block B2Ba1Rh2
_cod_original_cell_volume 172.4313
_cod_original_formula_sum 'B2 Ba1 Rh2'
_cod_database_code 7209430

loop_
_symmetry_equiv_pos_as_xyz
x,y,z
-y,x,z
-x,-y,z
y,-x,z
x,-y,-z
y,x,-z
-x,y,-z
-y,-x,-z
-x,-y,-z
y,-x,-z
x,y,-z
-y,x,-z
-x,y,z
-y,-x,z
x,-y,z
y,x,z
x+1/2,y+1/2,z+1/2
-y+1/2,x+1/2,z+1/2
-x+1/2,-y+1/2,z+1/2
y+1/2,-x+1/2,z+1/2
x+1/2,-y+1/2,-z+1/2
y+1/2,x+1/2,-z+1/2
-x+1/2,y+1/2,-z+1/2
-y+1/2,-x+1/2,-z+1/2
-x+1/2,-y+1/2,-z+1/2
y+1/2,-x+1/2,-z+1/2
x+1/2,y+1/2,-z+1/2
-y+1/2,x+1/2,-z+1/2
-x+1/2,y+1/2,z+1/2
-y+1/2,-x+1/2,z+1/2
x+1/2,-y+1/2,z+1/2
y+1/2,x+1/2,z+1/2

loop_
_atom_site_label
_atom_site_type_symbol
_atom_site_fract_x
_atom_site_fract_y
_atom_site_fract_z
_atom_site_occupancy
_atom_site_U_iso_or_equiv
Rh1 Rh 0 0.5 0.25 1 0.0
Ba1 Ba 0 0 0 1 0.0
B1 B 0 0 0.319 1 0.0
